data_7047369
loop_
_publ_author_name
'Cozzolino, Mariachiara'
'Leo, Vincenza'
'Tedesco, Consiglia'
'Mazzeo, Mina'
'Lamberti, Marina'

_publ_section_title
;
 Salen, salan and salalen iron(iii) complexes as catalysts for
 CO<sub>2</sub>/epoxide reactions and ROP of cyclic esters.
;
_journal_issue 37
_journal_name_full 'Dalton transactions (Cambridge, England : 2003)'
_journal_page_first 13229
_journal_page_last 13238
_journal_paper_doi 10.1039/c8dt03169j
_journal_volume 47
_journal_year 2018
_chemical_formula_sum 'C33 H50 Cl Fe N2 O2'
_chemical_formula_weight 598.05
_space_group_crystal_system monoclinic
_space_group_IT_number 14
_space_group_name_Hall '-P 2yn'
_space_group_name_H-M_alt 'P 1 21/n 1'
_symmetry_space_group_name_Hall '-P 2yn'
_symmetry_space_group_name_H-M 'P 1 21/n 1'
_atom_sites_solution_hydrogens geom
_audit_creation_method SHELXL-2014/7
_audit_update_record
;
2018-07-29 deposited with the CCDC.
2018-08-24 downloaded from the CCDC.
;
_cell_angle_alpha 90
_cell_angle_beta 93.56(3)
_cell_angle_gamma 90
_cell_formula_units_Z 4
_cell_length_a 17.283(6)
_cell_length_b 9.770(9)
_cell_length_c 19.505(7)
_cell_measurement_reflns_used 9365
_cell_measurement_temperature 296(2)
_cell_measurement_theta_max 72.35
_cell_measurement_theta_min 4.56
_cell_volume 3287(3)
_computing_cell_refinement 'Bruker SAINT'
_computing_data_collection 'Bruker APEX2'
_computing_data_reduction 'Bruker SAINT'
_computing_molecular_graphics 'Olex2 (Dolomanov et al., 2009)'
_computing_publication_material 'Olex2 (Dolomanov et al., 2009)'
_computing_structure_refinement 'ShelXL (Sheldrick, 2015)'
_computing_structure_solution 'SHELXS-97 (Sheldrick 2008)'
_diffrn_ambient_temperature 296(2)
_diffrn_measured_fraction_theta_full 0.995
_diffrn_measured_fraction_theta_max 0.973
_diffrn_measurement_device_type 'Bruker APEX-II CCD'
_diffrn_measurement_method '\f and \w scans'
_diffrn_radiation_type CuK\a
_diffrn_radiation_wavelength 1.54178
_diffrn_reflns_av_R_equivalents 0.0403
_diffrn_reflns_av_unetI/netI 0.0247
_diffrn_reflns_Laue_measured_fraction_full 0.995
_diffrn_reflns_Laue_measured_fraction_max 0.973
_diffrn_reflns_limit_h_max 20
_diffrn_reflns_limit_h_min -21
_diffrn_reflns_limit_k_max 11
_diffrn_reflns_limit_k_min -12
_diffrn_reflns_limit_l_max 23
_diffrn_reflns_limit_l_min -24
_diffrn_reflns_number 50384
_diffrn_reflns_point_group_measured_fraction_full 0.995
_diffrn_reflns_point_group_measured_fraction_max 0.973
_diffrn_reflns_theta_full 67.679
_diffrn_reflns_theta_max 72.791
_diffrn_reflns_theta_min 4.542
_exptl_absorpt_coefficient_mu 4.648
_exptl_absorpt_correction_T_max 0.7536
_exptl_absorpt_correction_T_min 0.5892
_exptl_absorpt_correction_type multi-scan
_exptl_absorpt_process_details 'SADABS-2014/5, Bruker 2014'
_exptl_crystal_colour black
_exptl_crystal_density_diffrn 1.208
_exptl_crystal_description prism
_exptl_crystal_F_000 1284
_exptl_crystal_size_max 0.42
_exptl_crystal_size_mid 0.16
_exptl_crystal_size_min 0.11
_refine_diff_density_max 0.250
_refine_diff_density_min -0.369
_refine_diff_density_rms 0.037
_refine_ls_extinction_coef 0.0026(2)
_refine_ls_extinction_expression Fc^*^=kFc[1+0.001xFc^2^\l^3^/sin(2\q)]^-1/4^
_refine_ls_extinction_method 'SHELXL-2014/7 (Sheldrick 2014'
_refine_ls_goodness_of_fit_ref 1.031
_refine_ls_hydrogen_treatment constr
_refine_ls_matrix_type full
_refine_ls_number_parameters 366
_refine_ls_number_reflns 6369
_refine_ls_number_restraints 0
_refine_ls_restrained_S_all 1.031
_refine_ls_R_factor_all 0.0338
_refine_ls_R_factor_gt 0.0305
_refine_ls_shift/su_max 0.001
_refine_ls_shift/su_mean 0.000
_refine_ls_structure_factor_coef Fsqd
_refine_ls_weighting_details 'w=1/[\s^2^(Fo^2^)+(0.0483P)^2^+0.8508P] where P=(Fo^2^+2Fc^2^)/3'
_refine_ls_weighting_scheme calc
_refine_ls_wR_factor_gt 0.0841
_refine_ls_wR_factor_ref 0.0866
_reflns_Friedel_coverage 0.000
_reflns_number_gt 5874
_reflns_number_total 6369
_reflns_threshold_expression 'I > 2\s(I)'
_cod_data_source_file c8dt03169j2.cif
_cod_data_source_block salalen_FeCl_bis_0m_a
_cod_depositor_comments
;
The following automatic conversions were performed:

'_exptl_absorpt_correction_type' value 'Multi-scan' changed to
'multi-scan' according to
/home/data/users/saulius/crontab/automatic-downloads/rss-feeds/RSC/lib/dictionaries/cif_core.dic
dictionary named 'cif_core.dic' version 2.4.2 from 2011-04-26.

Automatic conversion script
Id: cif_fix_values 4973 2017-02-22 13:04:09Z antanas 

 Adding full bibliography for 7047369.cif.
;
_cod_database_code 7047369
_shelx_shelxl_version_number 2014/7
_shelx_space_group_comment
;
The symmetry employed for this shelxl refinement is uniquely defined
by the following loop, which should always be used as a source of
symmetry information in preference to the above space-group names.
They are only intended as comments.
;

loop_
_space_group_symop_operation_xyz
'x, y, z'
'-x+1/2, y+1/2, -z+1/2'
'-x, -y, -z'
'x-1/2, -y-1/2, z-1/2'

loop_
_atom_site_label
_atom_site_type_symbol
_atom_site_fract_x
_atom_site_fract_y
_atom_site_fract_z
_atom_site_U_iso_or_equiv
_atom_site_adp_type
_atom_site_occupancy
_atom_site_site_symmetry_order
_atom_site_calc_flag
_atom_site_refinement_flags_posn
_atom_site_refinement_flags_adp
Fe1 Fe 0.55556(2) 0.76024(2) 0.56139(2) 0.02884(9) Uani 1 1 d . .
Cl1 Cl 0.59682(3) 0.97671(4) 0.56700(2) 0.05479(13) Uani 1 1 d . .
O2 O 0.59527(6) 0.64098(11) 0.62846(5) 0.0366(2) Uani 1 1 d . .
O1 O 0.61939(6) 0.69921(12) 0.49102(5) 0.0382(2) Uani 1 1 d . .
N1 N 0.46392(7) 0.69150(13) 0.49760(6) 0.0326(3) Uani 1 1 d . .
N2 N 0.45287(7) 0.80087(13) 0.62798(6) 0.0352(3) Uani 1 1 d . .
C5 C 0.53150(8) 0.69200(15) 0.39199(7) 0.0322(3) Uani 1 1 d . .
C6 C 0.60740(8) 0.70130(14) 0.42356(7) 0.0309(3) Uani 1 1 d . .
C21 C 0.59780(8) 0.65948(15) 0.69749(7) 0.0322(3) Uani 1 1 d . .
C4 C 0.51884(9) 0.69352(16) 0.31951(8) 0.0375(3) Uani 1 1 d . .
H4 H 0.4685 0.6862 0.3000 0.045 Uiso 1 1 calc R U
C3 C 0.57895(10) 0.70550(16) 0.27758(8) 0.0388(3) Uani 1 1 d . .
C23 C 0.66392(9) 0.66613(16) 0.80950(8) 0.0375(3) Uani 1 1 d . .
H23 H 0.7092 0.6551 0.8372 0.045 Uiso 1 1 calc R U
C1 C 0.67096(9) 0.70895(15) 0.38077(8) 0.0348(3) Uani 1 1 d . .
C22 C 0.66737(8) 0.64555(15) 0.73863(7) 0.0338(3) Uani 1 1 d . .
C15 C 0.46502(8) 0.67912(16) 0.43188(7) 0.0346(3) Uani 1 1 d . .
H15 H 0.4180 0.6599 0.4080 0.042 Uiso 1 1 calc R U
C2 C 0.65365(10) 0.71197(17) 0.31026(8) 0.0394(3) Uani 1 1 d . .
H2 H 0.6951 0.7189 0.2823 0.047 Uiso 1 1 calc R U
C20 C 0.52865(9) 0.69055(16) 0.72731(7) 0.0355(3) Uani 1 1 d . .
C25 C 0.52931(10) 0.71337(18) 0.79789(8) 0.0405(3) Uani 1 1 d . .
H25 H 0.4833 0.7369 0.8172 0.049 Uiso 1 1 calc R U
C17 C 0.38220(9) 0.78664(19) 0.58101(8) 0.0436(4) Uani 1 1 d . .
H17A H 0.3726 0.8721 0.5566 0.052 Uiso 1 1 calc R U
H17B H 0.3379 0.7682 0.6078 0.052 Uiso 1 1 calc R U
C24 C 0.59696(9) 0.70197(17) 0.84053(8) 0.0392(3) Uani 1 1 d . .
C16 C 0.39053(8) 0.67252(19) 0.52974(8) 0.0418(4) Uani 1 1 d . .
H16A H 0.3901 0.5846 0.5528 0.050 Uiso 1 1 calc R U
H16B H 0.3477 0.6749 0.4951 0.050 Uiso 1 1 calc R U
C26 C 0.74329(9) 0.60924(17) 0.70633(8) 0.0400(3) Uani 1 1 d . .
C19 C 0.45472(9) 0.69225(17) 0.68204(8) 0.0373(3) Uani 1 1 d . .
H19A H 0.4481 0.6037 0.6599 0.045 Uiso 1 1 calc R U
H19B H 0.4113 0.7060 0.7105 0.045 Uiso 1 1 calc R U
C11 C 0.56881(12) 0.7114(2) 0.19861(8) 0.0483(4) Uani 1 1 d . .
C7 C 0.75453(9) 0.71600(19) 0.41229(9) 0.0443(4) Uani 1 1 d . .
C27 C 0.73288(11) 0.4773(2) 0.66398(11) 0.0572(5) Uani 1 1 d . .
H27A H 0.7140 0.4058 0.6923 0.086 Uiso 1 1 calc R U
H27B H 0.7818 0.4505 0.6474 0.086 Uiso 1 1 calc R U
H27C H 0.6963 0.4930 0.6257 0.086 Uiso 1 1 calc R U
C28 C 0.81009(10) 0.5846(2) 0.76085(10) 0.0552(5) Uani 1 1 d . .
H28A H 0.8212 0.6680 0.7856 0.083 Uiso 1 1 calc R U
H28B H 0.8554 0.5557 0.7387 0.083 Uiso 1 1 calc R U
H28C H 0.7954 0.5149 0.7922 0.083 Uiso 1 1 calc R U
C8 C 0.81319(11) 0.7185(3) 0.35655(12) 0.0638(5) Uani 1 1 d . .
H8A H 0.8077 0.6369 0.3293 0.096 Uiso 1 1 calc R U
H8B H 0.8648 0.7230 0.3777 0.096 Uiso 1 1 calc R U
H8C H 0.8038 0.7972 0.3277 0.096 Uiso 1 1 calc R U
C30 C 0.59492(11) 0.7279(2) 0.91840(9) 0.0493(4) Uani 1 1 d . .
C18 C 0.45173(13) 0.93618(19) 0.66200(10) 0.0569(5) Uani 1 1 d . .
H18A H 0.4973 0.9461 0.6923 0.085 Uiso 1 1 calc R U
H18B H 0.4064 0.9432 0.6879 0.085 Uiso 1 1 calc R U
H18C H 0.4507 1.0070 0.6279 0.085 Uiso 1 1 calc R U
C29 C 0.76722(11) 0.7257(2) 0.65913(10) 0.0512(4) Uani 1 1 d . .
H29A H 0.7249 0.7469 0.6267 0.077 Uiso 1 1 calc R U
H29B H 0.8113 0.6975 0.6350 0.077 Uiso 1 1 calc R U
H29C H 0.7804 0.8053 0.6862 0.077 Uiso 1 1 calc R U
C9 C 0.77287(11) 0.5901(2) 0.45742(11) 0.0614(5) Uani 1 1 d . .
H9A H 0.7379 0.5867 0.4937 0.092 Uiso 1 1 calc R U
H9B H 0.8252 0.5960 0.4768 0.092 Uiso 1 1 calc R U
H9C H 0.7670 0.5087 0.4300 0.092 Uiso 1 1 calc R U
C31 C 0.67484(13) 0.7159(3) 0.95663(10) 0.0659(6) Uani 1 1 d . .
H31A H 0.6955 0.6260 0.9498 0.099 Uiso 1 1 calc R U
H31B H 0.6700 0.7310 1.0048 0.099 Uiso 1 1 calc R U
H31C H 0.7091 0.7831 0.9393 0.099 Uiso 1 1 calc R U
C14 C 0.48390(14) 0.6981(3) 0.17251(10) 0.0779(7) Uani 1 1 d . .
H14A H 0.4631 0.6141 0.1890 0.117 Uiso 1 1 calc R U
H14B H 0.4804 0.6982 0.1232 0.117 Uiso 1 1 calc R U
H14C H 0.4549 0.7739 0.1890 0.117 Uiso 1 1 calc R U
C10 C 0.76605(12) 0.8475(2) 0.45538(11) 0.0638(5) Uani 1 1 d . .
H10A H 0.7555 0.9259 0.4267 0.096 Uiso 1 1 calc R U
H10B H 0.8186 0.8517 0.4744 0.096 Uiso 1 1 calc R U
H10C H 0.7313 0.8468 0.4919 0.096 Uiso 1 1 calc R U
C12 C 0.61336(13) 0.5936(2) 0.16822(10) 0.0637(5) Uani 1 1 d . .
H12A H 0.6676 0.6030 0.1812 0.096 Uiso 1 1 calc R U
H12B H 0.6057 0.5953 0.1191 0.096 Uiso 1 1 calc R U
H12C H 0.5948 0.5082 0.1853 0.096 Uiso 1 1 calc R U
C33 C 0.56349(14) 0.8720(3) 0.93048(11) 0.0726(6) Uani 1 1 d . .
H33A H 0.5970 0.9385 0.9114 0.109 Uiso 1 1 calc R U
H33B H 0.5614 0.8877 0.9789 0.109 Uiso 1 1 calc R U
H33C H 0.5124 0.8802 0.9086 0.109 Uiso 1 1 calc R U
C32 C 0.54139(15) 0.6227(3) 0.94920(10) 0.0794(8) Uani 1 1 d . .
H32A H 0.4911 0.6271 0.9255 0.119 Uiso 1 1 calc R U
H32B H 0.5369 0.6425 0.9970 0.119 Uiso 1 1 calc R U
H32C H 0.5626 0.5327 0.9444 0.119 Uiso 1 1 calc R U
C13 C 0.6009(2) 0.8475(3) 0.17377(11) 0.0846(8) Uani 1 1 d . .
H13A H 0.5723 0.9218 0.1922 0.127 Uiso 1 1 calc R U
H13B H 0.5959 0.8507 0.1245 0.127 Uiso 1 1 calc R U
H13C H 0.6546 0.8553 0.1891 0.127 Uiso 1 1 calc R U

loop_
_atom_site_aniso_label
_atom_site_aniso_U_11
_atom_site_aniso_U_22
_atom_site_aniso_U_33
_atom_site_aniso_U_23
_atom_site_aniso_U_13
_atom_site_aniso_U_12
Fe1 0.02840(13) 0.03391(14) 0.02430(13) 0.00209(8) 0.00237(8) -0.00140(8)
Cl1 0.0599(3) 0.0388(2) 0.0662(3) 0.00293(18) 0.0080(2) -0.00946(17)
O2 0.0388(5) 0.0446(6) 0.0267(5) 0.0031(4) 0.0032(4) 0.0089(4)
O1 0.0304(5) 0.0580(7) 0.0265(5) -0.0005(5) 0.0033(4) -0.0005(5)
N1 0.0280(6) 0.0390(7) 0.0310(6) 0.0013(5) 0.0033(5) -0.0014(5)
N2 0.0385(7) 0.0362(7) 0.0315(6) 0.0030(5) 0.0063(5) 0.0056(5)
C5 0.0340(7) 0.0331(7) 0.0294(7) -0.0024(5) 0.0029(5) 0.0013(6)
C6 0.0338(7) 0.0312(7) 0.0280(7) -0.0005(5) 0.0042(5) 0.0008(5)
C21 0.0364(7) 0.0341(7) 0.0262(7) 0.0052(5) 0.0036(5) 0.0002(6)
C4 0.0396(8) 0.0422(8) 0.0305(7) -0.0043(6) -0.0005(6) 0.0033(6)
C3 0.0499(9) 0.0389(8) 0.0281(7) -0.0023(6) 0.0056(6) 0.0051(7)
C23 0.0379(8) 0.0419(8) 0.0322(7) 0.0067(6) -0.0009(6) -0.0071(6)
C1 0.0348(8) 0.0364(7) 0.0338(8) 0.0001(6) 0.0068(6) 0.0002(6)
C22 0.0355(7) 0.0333(7) 0.0327(7) 0.0064(6) 0.0020(6) -0.0022(6)
C15 0.0304(7) 0.0399(8) 0.0331(7) -0.0016(6) -0.0015(6) -0.0012(6)
C2 0.0442(9) 0.0431(8) 0.0323(8) 0.0000(6) 0.0134(6) 0.0016(7)
C20 0.0357(8) 0.0416(8) 0.0295(7) 0.0060(6) 0.0042(6) -0.0024(6)
C25 0.0390(8) 0.0535(9) 0.0300(8) 0.0044(6) 0.0100(6) -0.0049(7)
C17 0.0323(8) 0.0623(10) 0.0369(8) 0.0104(7) 0.0072(6) 0.0137(7)
C24 0.0441(8) 0.0465(9) 0.0271(7) 0.0047(6) 0.0038(6) -0.0121(7)
C16 0.0257(7) 0.0628(10) 0.0371(8) 0.0046(7) 0.0021(6) -0.0060(7)
C26 0.0348(8) 0.0439(9) 0.0412(8) 0.0025(7) 0.0009(6) 0.0055(6)
C19 0.0343(7) 0.0473(9) 0.0308(7) 0.0074(6) 0.0058(6) -0.0004(6)
C11 0.0626(11) 0.0551(10) 0.0274(8) -0.0026(7) 0.0052(7) 0.0079(8)
C7 0.0319(8) 0.0591(10) 0.0427(9) 0.0007(7) 0.0087(7) -0.0038(7)
C27 0.0518(10) 0.0528(11) 0.0665(12) -0.0110(9) -0.0010(9) 0.0168(8)
C28 0.0391(9) 0.0691(12) 0.0565(11) 0.0065(9) -0.0047(8) 0.0075(8)
C8 0.0392(10) 0.0953(16) 0.0587(12) 0.0022(11) 0.0181(9) -0.0060(10)
C30 0.0519(10) 0.0696(12) 0.0267(8) 0.0007(7) 0.0053(7) -0.0201(8)
C18 0.0728(13) 0.0438(10) 0.0561(11) -0.0072(8) 0.0200(9) 0.0097(9)
C29 0.0390(9) 0.0663(11) 0.0493(10) 0.0109(8) 0.0109(8) 0.0009(8)
C9 0.0384(9) 0.0830(14) 0.0630(12) 0.0175(10) 0.0046(8) 0.0124(9)
C31 0.0698(14) 0.0965(16) 0.0303(9) 0.0053(9) -0.0054(9) -0.0201(12)
C14 0.0751(15) 0.124(2) 0.0334(10) -0.0108(11) -0.0074(9) 0.0240(14)
C10 0.0474(10) 0.0778(14) 0.0666(13) -0.0149(11) 0.0064(9) -0.0212(10)
C12 0.0755(13) 0.0770(14) 0.0391(10) -0.0171(9) 0.0079(9) 0.0118(11)
C33 0.0779(14) 0.0897(17) 0.0507(12) -0.0207(11) 0.0075(10) -0.0077(13)
C32 0.0925(16) 0.113(2) 0.0328(9) 0.0077(10) 0.0096(10) -0.0529(15)
C13 0.147(2) 0.0678(14) 0.0393(11) 0.0115(10) 0.0066(13) -0.0082(15)

loop_
_atom_type_symbol
_atom_type_description
_atom_type_scat_dispersion_real
_atom_type_scat_dispersion_imag
_atom_type_scat_source
C C 0.0181 0.0091 'International Tables Vol C Tables 4.2.6.8 and 6.1.1.4'
H H 0.0000 0.0000 'International Tables Vol C Tables 4.2.6.8 and 6.1.1.4'
Cl Cl 0.3639 0.7018 'International Tables Vol C Tables 4.2.6.8 and 6.1.1.4'
Fe Fe -1.1336 3.1974 'International Tables Vol C Tables 4.2.6.8 and 6.1.1.4'
N N 0.0311 0.0180 'International Tables Vol C Tables 4.2.6.8 and 6.1.1.4'
O O 0.0492 0.0322 'International Tables Vol C Tables 4.2.6.8 and 6.1.1.4'

loop_
_geom_angle_atom_site_label_1
_geom_angle_atom_site_label_2
_geom_angle_atom_site_label_3
_geom_angle
O2 Fe1 O1 96.09(6)
O2 Fe1 N1 117.26(6)
O1 Fe1 N1 85.47(5)
O2 Fe1 Cl1 117.27(5)
O1 Fe1 Cl1 97.70(5)
N1 Fe1 Cl1 124.64(4)
O2 Fe1 N2 88.55(5)
O1 Fe1 N2 164.03(5)
N1 Fe1 N2 78.83(5)
Cl1 Fe1 N2 93.68(4)
C21 O2 Fe1 127.24(10)
C6 O1 Fe1 130.56(9)
C15 N1 C16 118.79(12)
C15 N1 Fe1 124.87(10)
C16 N1 Fe1 115.89(10)
C18 N2 C17 109.06(14)
C18 N2 C19 108.55(14)
C17 N2 C19 110.42(13)
C18 N2 Fe1 116.10(11)
C17 N2 Fe1 105.62(9)
C19 N2 Fe1 107.01(9)
C6 C5 C4 120.95(13)
C6 C5 C15 121.44(13)
C4 C5 C15 117.60(13)
O1 C6 C5 121.08(13)
O1 C6 C1 120.45(13)
C5 C6 C1 118.44(13)
O2 C21 C20 117.86(13)
O2 C21 C22 121.72(13)
C20 C21 C22 120.41(13)
C3 C4 C5 121.46(14)
C3 C4 H4 119.3
C5 C4 H4 119.3
C4 C3 C2 116.33(14)
C4 C3 C11 123.92(16)
C2 C3 C11 119.75(15)
C24 C23 C22 123.74(14)
C24 C23 H23 118.1
C22 C23 H23 118.1
C2 C1 C6 117.08(14)
C2 C1 C7 122.33(14)
C6 C1 C7 120.59(13)
C23 C22 C21 117.41(13)
C23 C22 C26 121.91(13)
C21 C22 C26 120.67(13)
N1 C15 C5 126.42(13)
N1 C15 H15 116.8
C5 C15 H15 116.8
C1 C2 C3 125.69(14)
C1 C2 H2 117.2
C3 C2 H2 117.2
C25 C20 C21 119.48(14)
C25 C20 C19 122.10(14)
C21 C20 C19 118.37(13)
C20 C25 C24 122.04(15)
C20 C25 H25 119.0
C24 C25 H25 119.0
N2 C17 C16 111.62(13)
N2 C17 H17A 109.3
C16 C17 H17A 109.3
N2 C17 H17B 109.3
C16 C17 H17B 109.3
H17A C17 H17B 108.0
C23 C24 C25 116.85(14)
C23 C24 C30 122.90(15)
C25 C24 C30 120.25(15)
N1 C16 C17 108.14(13)
N1 C16 H16A 110.1
C17 C16 H16A 110.1
N1 C16 H16B 110.1
C17 C16 H16B 110.1
H16A C16 H16B 108.4
C22 C26 C27 109.93(14)
C22 C26 C29 110.14(14)
C27 C26 C29 109.03(16)
C22 C26 C28 112.14(14)
C27 C26 C28 107.36(15)
C29 C26 C28 108.14(15)
N2 C19 C20 113.65(13)
N2 C19 H19A 108.8
C20 C19 H19A 108.8
N2 C19 H19B 108.8
C20 C19 H19B 108.8
H19A C19 H19B 107.7
C12 C11 C14 107.70(17)
C12 C11 C13 109.3(2)
C14 C11 C13 109.1(2)
C12 C11 C3 109.36(15)
C14 C11 C3 112.15(16)
C13 C11 C3 109.15(16)
C8 C7 C9 107.31(16)
C8 C7 C1 111.34(15)
C9 C7 C1 110.45(14)
C8 C7 C10 107.76(16)
C9 C7 C10 109.89(18)
C1 C7 C10 110.01(15)
C26 C27 H27A 109.5
C26 C27 H27B 109.5
H27A C27 H27B 109.5
C26 C27 H27C 109.5
H27A C27 H27C 109.5
H27B C27 H27C 109.5
C26 C28 H28A 109.5
C26 C28 H28B 109.5
H28A C28 H28B 109.5
C26 C28 H28C 109.5
H28A C28 H28C 109.5
H28B C28 H28C 109.5
C7 C8 H8A 109.5
C7 C8 H8B 109.5
H8A C8 H8B 109.5
C7 C8 H8C 109.5
H8A C8 H8C 109.5
H8B C8 H8C 109.5
C32 C30 C33 109.1(2)
C32 C30 C31 107.82(17)
C33 C30 C31 108.24(17)
C32 C30 C24 109.12(15)
C33 C30 C24 109.40(16)
C31 C30 C24 113.04(16)
N2 C18 H18A 109.5
N2 C18 H18B 109.5
H18A C18 H18B 109.5
N2 C18 H18C 109.5
H18A C18 H18C 109.5
H18B C18 H18C 109.5
C26 C29 H29A 109.5
C26 C29 H29B 109.5
H29A C29 H29B 109.5
C26 C29 H29C 109.5
H29A C29 H29C 109.5
H29B C29 H29C 109.5
C7 C9 H9A 109.5
C7 C9 H9B 109.5
H9A C9 H9B 109.5
C7 C9 H9C 109.5
H9A C9 H9C 109.5
H9B C9 H9C 109.5
C30 C31 H31A 109.5
C30 C31 H31B 109.5
H31A C31 H31B 109.5
C30 C31 H31C 109.5
H31A C31 H31C 109.5
H31B C31 H31C 109.5
C11 C14 H14A 109.5
C11 C14 H14B 109.5
H14A C14 H14B 109.5
C11 C14 H14C 109.5
H14A C14 H14C 109.5
H14B C14 H14C 109.5
C7 C10 H10A 109.5
C7 C10 H10B 109.5
H10A C10 H10B 109.5
C7 C10 H10C 109.5
H10A C10 H10C 109.5
H10B C10 H10C 109.5
C11 C12 H12A 109.5
C11 C12 H12B 109.5
H12A C12 H12B 109.5
C11 C12 H12C 109.5
H12A C12 H12C 109.5
H12B C12 H12C 109.5
C30 C33 H33A 109.5
C30 C33 H33B 109.5
H33A C33 H33B 109.5
C30 C33 H33C 109.5
H33A C33 H33C 109.5
H33B C33 H33C 109.5
C30 C32 H32A 109.5
C30 C32 H32B 109.5
H32A C32 H32B 109.5
C30 C32 H32C 109.5
H32A C32 H32C 109.5
H32B C32 H32C 109.5
C11 C13 H13A 109.5
C11 C13 H13B 109.5
H13A C13 H13B 109.5
C11 C13 H13C 109.5
H13A C13 H13C 109.5
H13B C13 H13C 109.5

loop_
_geom_bond_atom_site_label_1
_geom_bond_atom_site_label_2
_geom_bond_distance
Fe1 O2 1.8517(13)
Fe1 O1 1.9091(12)
Fe1 N1 2.0647(14)
Fe1 Cl1 2.2325(19)
Fe1 N2 2.2980(14)
O2 C21 1.3566(17)
O1 C6 1.3194(18)
N1 C15 1.2889(19)
N1 C16 1.4612(19)
N2 C18 1.480(2)
N2 C17 1.487(2)
N2 C19 1.495(2)
C5 C6 1.417(2)
C5 C4 1.417(2)
C5 C15 1.433(2)
C6 C1 1.422(2)
C21 C20 1.395(2)
C21 C22 1.410(2)
C4 C3 1.367(2)
C4 H4 0.9300
C3 C2 1.405(2)
C3 C11 1.540(2)
C23 C24 1.384(2)
C23 C22 1.402(2)
C23 H23 0.9300
C1 C2 1.390(2)
C1 C7 1.536(2)
C22 C26 1.532(2)
C15 H15 0.9300
C2 H2 0.9300
C20 C25 1.394(2)
C20 C19 1.508(2)
C25 C24 1.397(2)
C25 H25 0.9300
C17 C16 1.511(3)
C17 H17A 0.9700
C17 H17B 0.9700
C24 C30 1.542(2)
C16 H16A 0.9700
C16 H16B 0.9700
C26 C27 1.536(3)
C26 C29 1.536(3)
C26 C28 1.539(2)
C19 H19A 0.9700
C19 H19B 0.9700
C11 C12 1.525(3)
C11 C14 1.528(3)
C11 C13 1.531(3)
C7 C8 1.532(2)
C7 C9 1.534(3)
C7 C10 1.541(3)
C27 H27A 0.9600
C27 H27B 0.9600
C27 H27C 0.9600
C28 H28A 0.9600
C28 H28B 0.9600
C28 H28C 0.9600
C8 H8A 0.9600
C8 H8B 0.9600
C8 H8C 0.9600
C30 C32 1.530(3)
C30 C33 1.533(3)
C30 C31 1.533(3)
C18 H18A 0.9600
C18 H18B 0.9600
C18 H18C 0.9600
C29 H29A 0.9600
C29 H29B 0.9600
C29 H29C 0.9600
C9 H9A 0.9600
C9 H9B 0.9600
C9 H9C 0.9600
C31 H31A 0.9600
C31 H31B 0.9600
C31 H31C 0.9600
C14 H14A 0.9600
C14 H14B 0.9600
C14 H14C 0.9600
C10 H10A 0.9600
C10 H10B 0.9600
C10 H10C 0.9600
C12 H12A 0.9600
C12 H12B 0.9600
C12 H12C 0.9600
C33 H33A 0.9600
C33 H33B 0.9600
C33 H33C 0.9600
C32 H32A 0.9600
C32 H32B 0.9600
C32 H32C 0.9600
C13 H13A 0.9600
C13 H13B 0.9600
C13 H13C 0.9600
